data_7114030
loop_
_publ_author_name
'Kirby, Anthony J.'
'Komarov, Igor V.'
'Bilenko, Vitaliy A.'
'Davies, John E.'
'Rawson, Jeremy M.'

_publ_section_title
;
 Structure and chemistry of a zwitterionic amine???aldehyde adduct
;
_journal_issue 18
_journal_name_full 'Chemical Communications'
_journal_page_first 2106
_journal_paper_doi 10.1039/b206639d
_journal_year 2002
_chemical_formula_moiety 'C13 H25 N O2'
_chemical_formula_sum 'C13 H25 N O2'
_chemical_formula_weight 227.34
_chemical_name_systematic
; 
? 
;
_space_group_IT_number 15
_symmetry_cell_setting monoclinic
_symmetry_space_group_name_Hall '-C 2yc'
_symmetry_space_group_name_H-M 'C 1 2/c 1'
_atom_sites_solution_hydrogens geom
_atom_sites_solution_primary direct
_atom_sites_solution_secondary difmap
_audit_creation_method SHELXL-97
_cell_angle_alpha 90.00
_cell_angle_beta 95.489(3)
_cell_angle_gamma 90.00
_cell_formula_units_Z 8
_cell_length_a 23.5697(18)
_cell_length_b 8.2191(4)
_cell_length_c 13.2975(11)
_cell_measurement_reflns_used 7448
_cell_measurement_temperature 180(2)
_cell_measurement_theta_max 27.48
_cell_measurement_theta_min 1.02
_cell_volume 2564.2(3)
_computing_cell_refinement 'HKL Scalepack (Otwinowski & Minor 1997)'
_computing_data_collection 'Collect (Nonius BV, 1997-2000)'
_computing_data_reduction
;
HKL Denzo and Scalepack (Otwinowski & Minor 1997)
;
_computing_molecular_graphics
;
XP (Sheldrick, 1993) 
CAMERON (Watkin et al. 1996)
;
_computing_structure_refinement 'SHELXL-93 (Sheldrick, 1993)'
_computing_structure_solution
;
SIR92: A.Altomare, G.Cascarano, C.Giacovazzo, A.Guagliardi, M.C.Burla,
G.Ploidori, M.Camalli. J.Appl.Cryst. (1994) 27, 435-435
;
_diffrn_ambient_temperature 180(2)
_diffrn_detector_area_resol_mean 9
_diffrn_measured_fraction_theta_full 0.988
_diffrn_measured_fraction_theta_max 0.988
_diffrn_measurement_device '95mm CCD camera on \k-goniostat'
_diffrn_measurement_device_type KappaCCD
_diffrn_measurement_method 'fine slice omega/phi scans'
_diffrn_radiation_monochromator 'horizonally mounted graphite crystal'
_diffrn_radiation_source 'fine-focus sealed tube'
_diffrn_radiation_type MoK\a
_diffrn_radiation_wavelength 0.71073
_diffrn_reflns_av_R_equivalents 0.0479
_diffrn_reflns_av_sigmaI/netI 0.0527
_diffrn_reflns_limit_h_max 30
_diffrn_reflns_limit_h_min -30
_diffrn_reflns_limit_k_max 10
_diffrn_reflns_limit_k_min -9
_diffrn_reflns_limit_l_max 17
_diffrn_reflns_limit_l_min -17
_diffrn_reflns_number 7716
_diffrn_reflns_theta_full 27.45
_diffrn_reflns_theta_max 27.45
_diffrn_reflns_theta_min 3.60
_exptl_absorpt_coefficient_mu 0.078
_exptl_absorpt_correction_T_max 0.998
_exptl_absorpt_correction_T_min 0.854
_exptl_absorpt_correction_type multi-scan
_exptl_absorpt_process_details
;
multi-scan from symmetry-related measurements 
Sortav (Blessing 1995)
;
_exptl_crystal_colour colourless
_exptl_crystal_density_diffrn 1.178
_exptl_crystal_density_method 'not measured'
_exptl_crystal_F_000 1008
_exptl_crystal_size_max 0.18
_exptl_crystal_size_mid 0.10
_exptl_crystal_size_min 0.05
_refine_diff_density_max 0.298
_refine_diff_density_min -0.303
_refine_diff_density_rms 0.076
_refine_ls_extinction_method none
_refine_ls_goodness_of_fit_ref 1.057
_refine_ls_hydrogen_treatment mixed
_refine_ls_matrix_type full
_refine_ls_number_parameters 160
_refine_ls_number_reflns 2895
_refine_ls_number_restraints 3
_refine_ls_restrained_S_all 1.057
_refine_ls_R_factor_all 0.0780
_refine_ls_R_factor_gt 0.0525
_refine_ls_shift/su_max 0.001
_refine_ls_shift/su_mean 0.000
_refine_ls_structure_factor_coef Fsqd
_refine_ls_weighting_details 'calc w=1/[\s^2^(Fo^2^)+(0.0653P)^2^+1.3875P] where P=(Fo^2^+2Fc^2^)/3'
_refine_ls_weighting_scheme calc
_refine_ls_wR_factor_gt 0.1286
_refine_ls_wR_factor_ref 0.1439
_reflns_number_gt 2104
_reflns_number_total 2895
_reflns_threshold_expression >2sigma(I)
_cod_data_source_file b206639d.txt
_cod_data_source_block ak0104
_cod_depositor_comments
;
The following automatic conversions were performed:

'_symmetry_cell_setting' value 'Monoclinic' changed to 'monoclinic'
according to
/usr/data/users/saulius/automatic-downloads/retrospective/RSC/lib/dictionaries/cif_core.dic
dictionary named 'cif_core.dic' version 2.4.2 from 2011-04-26.

Automatic conversion script
Id: cif_fix_values 2281 2013-09-26 08:29:07Z andrius 
;
_cod_original_sg_symbol_H-M C2/c
_cod_database_code 7114030

loop_
_symmetry_equiv_pos_as_xyz
'x, y, z'
'-x, y, -z+1/2'
'x+1/2, y+1/2, z'
'-x+1/2, y+1/2, -z+1/2'
'-x, -y, -z'
'x, -y, z-1/2'
'-x+1/2, -y+1/2, -z'
'x+1/2, -y+1/2, z-1/2'

loop_
_atom_site_label
_atom_site_type_symbol
_atom_site_fract_x
_atom_site_fract_y
_atom_site_fract_z
_atom_site_U_iso_or_equiv
_atom_site_adp_type
_atom_site_occupancy
_atom_site_symmetry_multiplicity
_atom_site_calc_flag
_atom_site_refinement_flags
N1 N 0.31178(5) 0.16327(15) 0.85331(9) 0.0232(3) Uani 1 1 d .
O1 O 0.31180(5) -0.10267(13) 0.93098(9) 0.0348(3) Uani 1 1 d .
C2 C 0.32476(7) -0.03261(17) 0.84749(12) 0.0271(4) Uani 1 1 d .
H2 H 0.3003 -0.0799 0.7892 0.040(5) Uiso 1 1 calc R
C3 C 0.38784(7) -0.04443(18) 0.82516(12) 0.0259(4) Uani 1 1 d .
C4 C 0.42538(7) 0.03178(18) 0.91322(12) 0.0253(4) Uani 1 1 d .
H4A H 0.4660 0.0183 0.9018 0.0315(14) Uiso 1 1 calc R
H4B H 0.4188 -0.0251 0.9767 0.0315(14) Uiso 1 1 calc R
C5 C 0.41200(6) 0.21341(18) 0.92360(11) 0.0239(3) Uani 1 1 d .
C6 C 0.42261(7) 0.29970(19) 0.82483(12) 0.0266(4) Uani 1 1 d .
H6A H 0.4146 0.4174 0.8310 0.0315(14) Uiso 1 1 calc R
H6B H 0.4631 0.2871 0.8124 0.0315(14) Uiso 1 1 calc R
C7 C 0.38463(7) 0.22903(19) 0.73565(12) 0.0270(4) Uani 1 1 d .
C8 C 0.32273(7) 0.24795(19) 0.75762(12) 0.0265(4) Uani 1 1 d .
H8A H 0.3137 0.3650 0.7633 0.0315(14) Uiso 1 1 calc R
H8B H 0.2975 0.2021 0.7008 0.0315(14) Uiso 1 1 calc R
C9 C 0.34898(6) 0.23205(18) 0.94040(11) 0.0237(3) Uani 1 1 d .
H9A H 0.3413 0.1749 1.0032 0.0315(14) Uiso 1 1 calc R
H9B H 0.3400 0.3487 0.9484 0.0315(14) Uiso 1 1 calc R
C10 C 0.39701(7) 0.04622(19) 0.72732(12) 0.0291(4) Uani 1 1 d .
H10A H 0.3717 -0.0006 0.6710 0.0315(14) Uiso 1 1 calc R
H10B H 0.4369 0.0309 0.7117 0.0315(14) Uiso 1 1 calc R
C11 C 0.40193(8) -0.2251(2) 0.81493(15) 0.0377(4) Uani 1 1 d .
H11A H 0.3951 -0.2820 0.8774 0.0448(15) Uiso 1 1 calc R
H11B H 0.4420 -0.2371 0.8026 0.0448(15) Uiso 1 1 calc R
H11C H 0.3777 -0.2719 0.7583 0.0448(15) Uiso 1 1 calc R
C12 C 0.44826(7) 0.2887(2) 1.01293(13) 0.0332(4) Uani 1 1 d .
H12A H 0.4392 0.2363 1.0757 0.0448(15) Uiso 1 1 calc R
H12B H 0.4401 0.4054 1.0162 0.0448(15) Uiso 1 1 calc R
H12C H 0.4887 0.2726 1.0043 0.0448(15) Uiso 1 1 calc R
C13 C 0.39252(8) 0.3176(2) 0.63723(13) 0.0386(4) Uani 1 1 d .
H13A H 0.3674 0.2693 0.5822 0.0448(15) Uiso 1 1 calc R
H13B H 0.4322 0.3075 0.6221 0.0448(15) Uiso 1 1 calc R
H13C H 0.3830 0.4328 0.6441 0.0448(15) Uiso 1 1 calc R
C14 C 0.25062(7) 0.1835(2) 0.86885(13) 0.0301(4) Uani 1 1 d .
H14A H 0.2270 0.1432 0.8094 0.0448(15) Uiso 1 1 calc R
H14B H 0.2425 0.2989 0.8789 0.0448(15) Uiso 1 1 calc R
H14C H 0.2420 0.1216 0.9285 0.0448(15) Uiso 1 1 calc R
O2W O 0.22978(6) -0.08599(15) 1.07183(10) 0.0380(3) Uani 1 1 d D
H2W H 0.2552(10) -0.091(3) 1.0277(17) 0.068(5) Uiso 1 1 d D
H1W H 0.2145(10) -0.182(3) 1.0720(17) 0.068(5) Uiso 1 1 d D

loop_
_atom_site_aniso_label
_atom_site_aniso_U_11
_atom_site_aniso_U_22
_atom_site_aniso_U_33
_atom_site_aniso_U_23
_atom_site_aniso_U_13
_atom_site_aniso_U_12
N1 0.0216(7) 0.0236(6) 0.0248(7) 0.0005(5) 0.0044(5) 0.0005(5)
O1 0.0368(7) 0.0253(6) 0.0441(7) 0.0063(5) 0.0137(6) -0.0029(5)
C2 0.0282(8) 0.0187(7) 0.0347(9) -0.0022(6) 0.0044(7) -0.0011(6)
C3 0.0275(8) 0.0219(8) 0.0285(8) -0.0033(6) 0.0042(6) 0.0021(6)
C4 0.0238(8) 0.0257(8) 0.0268(8) 0.0013(6) 0.0049(6) 0.0033(6)
C5 0.0243(8) 0.0233(7) 0.0242(8) -0.0014(6) 0.0030(6) -0.0003(6)
C6 0.0263(8) 0.0243(8) 0.0301(9) 0.0009(6) 0.0075(7) -0.0018(6)
C7 0.0281(8) 0.0301(8) 0.0233(8) 0.0032(6) 0.0058(6) 0.0007(6)
C8 0.0270(8) 0.0275(8) 0.0249(8) 0.0033(6) 0.0017(6) 0.0008(6)
C9 0.0262(8) 0.0233(7) 0.0223(8) -0.0019(6) 0.0055(6) 0.0019(6)
C10 0.0279(8) 0.0342(9) 0.0259(8) -0.0057(7) 0.0058(7) 0.0016(6)
C11 0.0409(10) 0.0257(8) 0.0472(11) -0.0062(8) 0.0076(8) 0.0042(7)
C12 0.0325(9) 0.0365(9) 0.0303(9) -0.0050(7) 0.0008(7) -0.0023(7)
C13 0.0394(10) 0.0476(11) 0.0299(9) 0.0085(8) 0.0087(8) 0.0009(8)
C14 0.0224(8) 0.0316(9) 0.0370(9) 0.0011(7) 0.0062(7) 0.0025(6)
O2W 0.0462(8) 0.0266(6) 0.0423(7) -0.0013(5) 0.0100(6) -0.0027(6)

loop_
_atom_type_symbol
_atom_type_description
_atom_type_scat_dispersion_real
_atom_type_scat_dispersion_imag
_atom_type_scat_source
C C 0.0033 0.0016 'International Tables Vol C Tables 4.2.6.8 and 6.1.1.4'
H H 0.0000 0.0000 'International Tables Vol C Tables 4.2.6.8 and 6.1.1.4'
N N 0.0061 0.0033 'International Tables Vol C Tables 4.2.6.8 and 6.1.1.4'
O O 0.0106 0.0060 'International Tables Vol C Tables 4.2.6.8 and 6.1.1.4'

loop_
_geom_angle_atom_site_label_1
_geom_angle_atom_site_label_2
_geom_angle_atom_site_label_3
_geom_angle
C14 N1 C8 108.39(12)
C14 N1 C9 110.80(11)
C8 N1 C9 110.31(11)
C14 N1 C2 107.69(11)
C8 N1 C2 111.62(11)
C9 N1 C2 108.01(11)
O1 C2 C3 116.14(13)
O1 C2 N1 109.32(12)
C3 C2 N1 104.92(11)
O1 C2 H2 108.7
C3 C2 H2 108.7
N1 C2 H2 108.7
C11 C3 C10 110.30(13)
C11 C3 C4 110.50(13)
C10 C3 C4 109.39(13)
C11 C3 C2 107.38(13)
C10 C3 C2 110.41(13)
C4 C3 C2 108.84(12)
C3 C4 C5 110.96(12)
C3 C4 H4A 109.4
C5 C4 H4A 109.4
C3 C4 H4B 109.4
C5 C4 H4B 109.4
H4A C4 H4B 108.0
C12 C5 C9 108.95(12)
C12 C5 C6 110.73(12)
C9 C5 C6 108.57(12)
C12 C5 C4 111.08(13)
C9 C5 C4 108.73(12)
C6 C5 C4 108.72(12)
C7 C6 C5 110.91(12)
C7 C6 H6A 109.5
C5 C6 H6A 109.5
C7 C6 H6B 109.5
C5 C6 H6B 109.5
H6A C6 H6B 108.0
C8 C7 C13 108.28(13)
C8 C7 C6 108.22(12)
C13 C7 C6 111.95(13)
C8 C7 C10 107.80(12)
C13 C7 C10 111.43(13)
C6 C7 C10 109.03(13)
N1 C8 C7 111.25(12)
N1 C8 H8A 109.4
C7 C8 H8A 109.4
N1 C8 H8B 109.4
C7 C8 H8B 109.4
H8A C8 H8B 108.0
N1 C9 C5 110.77(11)
N1 C9 H9A 109.5
C5 C9 H9A 109.5
N1 C9 H9B 109.5
C5 C9 H9B 109.5
H9A C9 H9B 108.1
C3 C10 C7 111.78(12)
C3 C10 H10A 109.3
C7 C10 H10A 109.3
C3 C10 H10B 109.3
C7 C10 H10B 109.3
H10A C10 H10B 107.9
C3 C11 H11A 109.5
C3 C11 H11B 109.5
H11A C11 H11B 109.5
C3 C11 H11C 109.5
H11A C11 H11C 109.5
H11B C11 H11C 109.5
C5 C12 H12A 109.5
C5 C12 H12B 109.5
H12A C12 H12B 109.5
C5 C12 H12C 109.5
H12A C12 H12C 109.5
H12B C12 H12C 109.5
C7 C13 H13A 109.5
C7 C13 H13B 109.5
H13A C13 H13B 109.5
C7 C13 H13C 109.5
H13A C13 H13C 109.5
H13B C13 H13C 109.5
N1 C14 H14A 109.5
N1 C14 H14B 109.5
H14A C14 H14B 109.5
N1 C14 H14C 109.5
H14A C14 H14C 109.5
H14B C14 H14C 109.5
H2W O2W H1W 105.8(18)

loop_
_geom_bond_atom_site_label_1
_geom_bond_atom_site_label_2
_geom_bond_distance
N1 C14 1.4850(19)
N1 C8 1.4943(19)
N1 C9 1.4951(19)
N1 C2 1.6420(18)
O1 C2 1.3124(19)
C2 C3 1.547(2)
C2 H2 1.0000
C3 C11 1.530(2)
C3 C10 1.532(2)
C3 C4 1.532(2)
C4 C5 1.535(2)
C4 H4A 0.9900
C4 H4B 0.9900
C5 C12 1.526(2)
C5 C9 1.531(2)
C5 C6 1.534(2)
C6 C7 1.530(2)
C6 H6A 0.9900
C6 H6B 0.9900
C7 C8 1.523(2)
C7 C13 1.524(2)
C7 C10 1.537(2)
C8 H8A 0.9900
C8 H8B 0.9900
C9 H9A 0.9900
C9 H9B 0.9900
C10 H10A 0.9900
C10 H10B 0.9900
C11 H11A 0.9800
C11 H11B 0.9800
C11 H11C 0.9800
C12 H12A 0.9800
C12 H12B 0.9800
C12 H12C 0.9800
C13 H13A 0.9800
C13 H13B 0.9800
C13 H13C 0.9800
C14 H14A 0.9800
C14 H14B 0.9800
C14 H14C 0.9800
O2W H2W 0.88(2)
O2W H1W 0.87(2)

loop_
_geom_torsion_atom_site_label_1
_geom_torsion_atom_site_label_2
_geom_torsion_atom_site_label_3
_geom_torsion_atom_site_label_4
_geom_torsion
C14 N1 C2 O1 -57.97(16)
C8 N1 C2 O1 -176.83(12)
C9 N1 C2 O1 61.74(15)
C14 N1 C2 C3 176.82(12)
C8 N1 C2 C3 57.96(15)
C9 N1 C2 C3 -63.47(14)
O1 C2 C3 C11 61.25(17)
N1 C2 C3 C11 -177.94(13)
O1 C2 C3 C10 -178.47(13)
N1 C2 C3 C10 -57.66(15)
O1 C2 C3 C4 -58.39(16)
N1 C2 C3 C4 62.42(14)
C11 C3 C4 C5 179.48(12)
C10 C3 C4 C5 57.87(16)
C2 C3 C4 C5 -62.84(15)
C3 C4 C5 C12 178.55(12)
C3 C4 C5 C9 58.67(16)
C3 C4 C5 C6 -59.36(16)
C12 C5 C6 C7 -177.79(12)
C9 C5 C6 C7 -58.21(16)
C4 C5 C6 C7 59.92(16)
C5 C6 C7 C8 58.31(16)
C5 C6 C7 C13 177.56(13)
C5 C6 C7 C10 -58.68(16)
C14 N1 C8 C7 -178.77(12)
C9 N1 C8 C7 59.76(15)
C2 N1 C8 C7 -60.33(16)
C13 C7 C8 N1 179.79(13)
C6 C7 C8 N1 -58.66(16)
C10 C7 C8 N1 59.12(16)
C14 N1 C9 C5 -179.18(12)
C8 N1 C9 C5 -59.15(15)
C2 N1 C9 C5 63.09(14)
C12 C5 C9 N1 178.68(12)
C6 C5 C9 N1 58.00(15)
C4 C5 C9 N1 -60.13(15)
C11 C3 C10 C7 -178.64(13)
C4 C3 C10 C7 -56.91(17)
C2 C3 C10 C7 62.85(17)
C8 C7 C10 C3 -60.00(17)
C13 C7 C10 C3 -178.68(13)
C6 C7 C10 C3 57.26(16)
